data_4314467
loop_
_publ_author_name
'Daniel L. Reger'
'Elizabeth A. Foley'
'Mark D. Smith'

_publ_contact_author_address
;
Department of Chemistry and Biochemistry
University of South Carolina
Columbia, South Carolina 29208
USA
;
_publ_contact_author_email reger@mail.chem.sc.edu
_publ_contact_author_fax '1 803 777 9521'
_publ_contact_author_name 'Professor Daniel L. Reger'
_publ_contact_author_phone '1 803 777 2587'
_publ_section_title
;
 Structural Impact of Multitopic Third-Generation Bis(1-pyrazolyl)methane
 Ligands: Double, Mononuclear Metallacyclic Silver(I) Complexes
;
_journal_name_full 'Inorganic Chemistry'
_journal_page_first 234
_journal_page_last 242
_journal_paper_doi 10.1021/ic901899r
_journal_volume 49
_journal_year 2010
_chemical_absolute_configuration ad
_chemical_formula_moiety 'C42 H46 Ag2 N16 O4, C2 H3 N, 2(B F4)'
_chemical_formula_sum 'C44 H49 Ag2 B2 F8 N17 O4'
_chemical_formula_weight 1269.36
_chemical_name_systematic
; 
 ? 
;
_space_group_IT_number 20
_symmetry_cell_setting orthorhombic
_symmetry_space_group_name_Hall 'C 2c 2'
_symmetry_space_group_name_H-M 'C 2 2 21'
_atom_sites_solution_hydrogens geom
_atom_sites_solution_primary direct
_atom_sites_solution_secondary difmap
_audit_creation_method SHELXL-97
_cell_angle_alpha 90.00
_cell_angle_beta 90.00
_cell_angle_gamma 90.00
_cell_formula_units_Z 8
_cell_length_a 19.0729(8)
_cell_length_b 21.6099(9)
_cell_length_c 27.5003(11)
_cell_measurement_reflns_used 5715
_cell_measurement_temperature 150(1)
_cell_measurement_theta_max 24.472
_cell_measurement_theta_min 2.260
_cell_volume 11334.6(8)
_computing_cell_refinement 'SAINT-Plus Version 6.45 (Bruker, 2001)'
_computing_data_collection 'SMART Version 5.625 (Bruker, 2001)'
_computing_data_reduction 'SAINT-Plus Version 6.45'
_computing_molecular_graphics various
_computing_publication_material 'SHELXTL Version 6.14 (Bruker, 2000)'
_computing_structure_refinement 'SHELXL-97 (Sheldrick, 1997)'
_computing_structure_solution 'SHELXS-97 (Sheldrick, 1990)'
_diffrn_ambient_temperature 150(1)
_diffrn_measured_fraction_theta_full 0.999
_diffrn_measured_fraction_theta_max 0.999
_diffrn_measurement_device_type 'Bruker SMART APEX CCD diffractometer'
_diffrn_measurement_method 'omega scans'
_diffrn_radiation_monochromator graphite
_diffrn_radiation_source 'fine-focus sealed tube'
_diffrn_radiation_type MoK\a
_diffrn_radiation_wavelength 0.71073
_diffrn_reflns_av_R_equivalents 0.0535
_diffrn_reflns_av_sigmaI/netI 0.0448
_diffrn_reflns_limit_h_max 22
_diffrn_reflns_limit_h_min -22
_diffrn_reflns_limit_k_max 25
_diffrn_reflns_limit_k_min -25
_diffrn_reflns_limit_l_max 32
_diffrn_reflns_limit_l_min -32
_diffrn_reflns_number 55785
_diffrn_reflns_theta_full 25.06
_diffrn_reflns_theta_max 25.06
_diffrn_reflns_theta_min 1.42
_exptl_absorpt_coefficient_mu 0.773
_exptl_absorpt_correction_type none
_exptl_crystal_colour colorless
_exptl_crystal_density_diffrn 1.488
_exptl_crystal_density_method 'not measured'
_exptl_crystal_description block
_exptl_crystal_F_000 5120
_exptl_crystal_size_max 0.22
_exptl_crystal_size_mid 0.20
_exptl_crystal_size_min 0.14
_refine_diff_density_max 2.294
_refine_diff_density_min -0.778
_refine_diff_density_rms 0.113
_refine_ls_abs_structure_details 'Flack H D (1983), Acta Cryst. A39, 876-881'
_refine_ls_abs_structure_Flack 0.04(3)
_refine_ls_extinction_method none
_refine_ls_goodness_of_fit_ref 0.977
_refine_ls_hydrogen_treatment constr
_refine_ls_matrix_type full
_refine_ls_number_parameters 696
_refine_ls_number_reflns 10028
_refine_ls_number_restraints 50
_refine_ls_restrained_S_all 0.986
_refine_ls_R_factor_all 0.0585
_refine_ls_R_factor_gt 0.0505
_refine_ls_shift/su_max 0.001
_refine_ls_shift/su_mean 0.000
_refine_ls_structure_factor_coef Fsqd
_refine_ls_weighting_details 'calc w=1/[\s^2^(Fo^2^)+(0.0749P)^2^+0.0000P] where P=(Fo^2^+2Fc^2^)/3'
_refine_ls_weighting_scheme calc
_refine_ls_wR_factor_gt 0.1200
_refine_ls_wR_factor_ref 0.1248
_reflns_number_gt 8345
_reflns_number_total 10028
_reflns_threshold_expression >2sigma(I)
_cod_data_source_file ic901899r_si_001_2.cif
_cod_data_source_block 1a
_cod_depositor_comments
;
The following automatic conversions were performed:

'_symmetry_cell_setting' value 'Orthorhombic' changed to
'orthorhombic' according to the built-in table from CIF Core
dictionary named 'cif_core.dic' version 2.4.1 from 2010-06-29.

Automatic conversion script
Id: cif_fix_values 1646 2011-03-28 12:23:43Z adriana 
;
_cod_database_code 4314467

loop_
_symmetry_equiv_pos_as_xyz
'x, y, z'
'-x, -y, z+1/2'
'-x, y, -z+1/2'
'x, -y, -z'
'x+1/2, y+1/2, z'
'-x+1/2, -y+1/2, z+1/2'
'-x+1/2, y+1/2, -z+1/2'
'x+1/2, -y+1/2, -z'

loop_
_atom_site_label
_atom_site_type_symbol
_atom_site_fract_x
_atom_site_fract_y
_atom_site_fract_z
_atom_site_U_iso_or_equiv
_atom_site_adp_type
_atom_site_occupancy
_atom_site_symmetry_multiplicity
_atom_site_calc_flag
_atom_site_refinement_flags
_atom_site_disorder_assembly
_atom_site_disorder_group
Ag1 Ag 0.251473(17) 0.24840(2) 0.387086(14) 0.03723(12) Uani 1 1 d . . .
Ag2 Ag 0.23471(2) 0.24932(2) 0.695871(15) 0.04778(14) Uani 1 1 d . . .
C1 C 0.3584(3) 0.3760(2) 0.40051(18) 0.0286(12) Uani 1 1 d . . .
H1 H 0.3858 0.4154 0.4019 0.034 Uiso 1 1 calc R . .
C2 C 0.1416(3) 0.1259(2) 0.40725(18) 0.0269(12) Uani 1 1 d . . .
H2 H 0.1126 0.0876 0.4113 0.032 Uiso 1 1 calc R . .
C3 C 0.1471(3) 0.3821(2) 0.65983(18) 0.0342(13) Uani 1 1 d . . .
H3 H 0.1166 0.4184 0.6520 0.041 Uiso 1 1 calc R . .
C4 C 0.3545(3) 0.1383(2) 0.65838(18) 0.0326(12) Uani 1 1 d . . .
H4 H 0.3925 0.1080 0.6504 0.039 Uiso 1 1 calc R . .
C11 C 0.4079(3) 0.3729(3) 0.31594(19) 0.0338(12) Uani 1 1 d . . .
H11 H 0.4266 0.4135 0.3140 0.041 Uiso 1 1 calc R . .
C12 C 0.4101(3) 0.3276(3) 0.28043(19) 0.0394(14) Uani 1 1 d . . .
H12 H 0.4311 0.3306 0.2492 0.047 Uiso 1 1 calc R . .
C13 C 0.3757(2) 0.2770(3) 0.29972(19) 0.0330(12) Uani 1 1 d . . .
H13 H 0.3685 0.2392 0.2827 0.040 Uiso 1 1 calc R . .
C21 C 0.2561(3) 0.4492(2) 0.4103(2) 0.0351(15) Uani 1 1 d . . .
H21 H 0.2809 0.4873 0.4098 0.042 Uiso 1 1 calc R . .
C22 C 0.1866(3) 0.4427(3) 0.4156(2) 0.0420(14) Uani 1 1 d . . .
H22 H 0.1526 0.4745 0.4196 0.050 Uiso 1 1 calc R . .
C23 C 0.1755(3) 0.3791(3) 0.4141(2) 0.0370(15) Uani 1 1 d . . .
H23 H 0.1306 0.3604 0.4169 0.044 Uiso 1 1 calc R . .
C31 C 0.0922(3) 0.1226(3) 0.32211(19) 0.0347(13) Uani 1 1 d . . .
H31 H 0.0741 0.0816 0.3222 0.042 Uiso 1 1 calc R . .
C32 C 0.0894(3) 0.1636(3) 0.28444(19) 0.0382(13) Uani 1 1 d . . .
H32 H 0.0686 0.1575 0.2534 0.046 Uiso 1 1 calc R . .
C33 C 0.1234(3) 0.2164(3) 0.30122(18) 0.0334(12) Uani 1 1 d . . .
H33 H 0.1302 0.2530 0.2826 0.040 Uiso 1 1 calc R . .
C41 C 0.2394(4) 0.0495(2) 0.4164(2) 0.0396(16) Uani 1 1 d . . .
H41 H 0.2128 0.0124 0.4180 0.047 Uiso 1 1 calc R . .
C42 C 0.3093(4) 0.0539(3) 0.41885(19) 0.0468(16) Uani 1 1 d . . .
H42 H 0.3420 0.0210 0.4225 0.056 Uiso 1 1 calc R . .
C43 C 0.3239(3) 0.1160(3) 0.4150(2) 0.0379(14) Uani 1 1 d . . .
H43 H 0.3698 0.1329 0.4158 0.045 Uiso 1 1 calc R . .
C51 C 0.0404(3) 0.3276(4) 0.6324(2) 0.069(2) Uani 1 1 d . . .
H51 H 0.0133 0.3627 0.6236 0.083 Uiso 1 1 calc R . .
C52 C 0.0213(4) 0.2680(5) 0.6291(3) 0.080(3) Uani 1 1 d . . .
H52 H -0.0222 0.2528 0.6173 0.096 Uiso 1 1 calc R . .
C53 C 0.0765(4) 0.2332(3) 0.6460(2) 0.065(2) Uani 1 1 d . . .
H53 H 0.0770 0.1893 0.6481 0.078 Uiso 1 1 calc R . .
C61 C 0.1338(3) 0.4212(2) 0.7454(2) 0.0398(14) Uani 1 1 d . . .
H61 H 0.0963 0.4493 0.7402 0.048 Uiso 1 1 calc R . .
C62 C 0.1650(3) 0.4096(3) 0.7881(2) 0.0400(14) Uani 1 1 d . . .
H62 H 0.1544 0.4275 0.8188 0.048 Uiso 1 1 calc R . .
C63 C 0.2159(3) 0.3659(2) 0.77794(17) 0.0322(12) Uani 1 1 d . . .
H63 H 0.2463 0.3485 0.8016 0.039 Uiso 1 1 calc R . .
C71 C 0.4491(4) 0.2148(4) 0.6367(2) 0.0477(18) Uani 1 1 d . . .
H71 H 0.4859 0.1870 0.6287 0.057 Uiso 1 1 calc R . .
C72 C 0.4524(4) 0.2770(4) 0.6370(2) 0.0510(18) Uani 1 1 d . . .
H72 H 0.4923 0.3018 0.6299 0.061 Uiso 1 1 calc R . .
C73 C 0.3869(4) 0.2976(3) 0.6497(2) 0.0439(17) Uani 1 1 d . . .
H73 H 0.3742 0.3400 0.6521 0.053 Uiso 1 1 calc R . .
C81 C 0.3723(3) 0.0957(2) 0.7423(2) 0.0399(14) Uani 1 1 d . . .
H81 H 0.4129 0.0716 0.7361 0.048 Uiso 1 1 calc R . .
C82 C 0.3388(3) 0.1018(3) 0.7858(2) 0.0413(14) Uani 1 1 d . . .
H82 H 0.3508 0.0829 0.8159 0.050 Uiso 1 1 calc R . .
C83 C 0.2832(3) 0.1418(2) 0.77662(19) 0.0343(12) Uani 1 1 d . . .
H83 H 0.2508 0.1551 0.8007 0.041 Uiso 1 1 calc R . .
C91 C 0.3099(3) 0.2940(2) 0.53379(19) 0.0303(13) Uani 1 1 d . . .
C92 C 0.2439(3) 0.3198(2) 0.5368(2) 0.0297(14) Uani 1 1 d . . .
C93 C 0.1857(3) 0.2812(2) 0.5361(2) 0.0307(14) Uani 1 1 d . . .
H93 H 0.1405 0.2995 0.5358 0.037 Uiso 1 1 calc R . .
C94 C 0.1902(3) 0.2175(3) 0.5358(2) 0.0321(14) Uani 1 1 d . . .
C95 C 0.2580(3) 0.1906(2) 0.53613(19) 0.0261(13) Uani 1 1 d . . .
C96 C 0.3165(3) 0.2291(2) 0.53304(18) 0.0285(13) Uani 1 1 d . . .
H96 H 0.3618 0.2112 0.5304 0.034 Uiso 1 1 calc R . .
C97 C 0.3757(3) 0.3319(3) 0.52860(19) 0.0385(14) Uani 1 1 d . . .
H97A H 0.3814 0.3586 0.5576 0.046 Uiso 1 1 calc R . .
H97B H 0.4167 0.3040 0.5268 0.046 Uiso 1 1 calc R . .
C98 C 0.3838(3) 0.3351(2) 0.44244(18) 0.0323(13) Uani 1 1 d . . .
H98A H 0.3565 0.2961 0.4437 0.039 Uiso 1 1 calc R . .
H98B H 0.4340 0.3248 0.4384 0.039 Uiso 1 1 calc R . .
C99 C 0.1250(3) 0.1783(3) 0.53306(19) 0.0362(13) Uani 1 1 d . . .
H99A H 0.1208 0.1533 0.5631 0.043 Uiso 1 1 calc R . .
H99B H 0.0834 0.2054 0.5309 0.043 Uiso 1 1 calc R . .
C100 C 0.1195(3) 0.1704(2) 0.44678(17) 0.0285(12) Uani 1 1 d . . .
H10A H 0.1499 0.2075 0.4467 0.034 Uiso 1 1 calc R . .
H10B H 0.0703 0.1836 0.4420 0.034 Uiso 1 1 calc R . .
C101 C 0.2331(4) 0.3886(3) 0.54292(19) 0.0417(15) Uani 1 1 d . . .
H10C H 0.2785 0.4083 0.5508 0.050 Uiso 1 1 calc R . .
H10D H 0.2161 0.4063 0.5119 0.050 Uiso 1 1 calc R . .
C102 C 0.2108(3) 0.3863(2) 0.62727(17) 0.0320(12) Uani 1 1 d . . .
H10E H 0.2434 0.4187 0.6390 0.038 Uiso 1 1 calc R . .
H10F H 0.2360 0.3463 0.6262 0.038 Uiso 1 1 calc R . .
C103 C 0.2692(3) 0.1213(2) 0.54193(19) 0.0361(13) Uani 1 1 d . . .
H10G H 0.2243 0.1011 0.5503 0.043 Uiso 1 1 calc R . .
H10H H 0.2861 0.1036 0.5109 0.043 Uiso 1 1 calc R . .
C104 C 0.2916(3) 0.1227(2) 0.62644(17) 0.0320(12) Uani 1 1 d . . .
H10I H 0.2665 0.0862 0.6393 0.038 Uiso 1 1 calc R . .
H10J H 0.2586 0.1581 0.6252 0.038 Uiso 1 1 calc R . .
N11 N 0.3534(2) 0.28743(18) 0.34520(15) 0.0283(9) Uani 1 1 d . . .
N12 N 0.3732(2) 0.34709(19) 0.35424(14) 0.0274(9) Uani 1 1 d . . .
N21 N 0.2339(2) 0.34790(19) 0.40818(15) 0.0287(10) Uani 1 1 d . . .
N22 N 0.2852(2) 0.39201(19) 0.40574(14) 0.0261(10) Uani 1 1 d . . .
N31 N 0.1455(2) 0.20900(19) 0.34706(16) 0.0316(10) Uani 1 1 d . . .
N32 N 0.1255(2) 0.15101(18) 0.35938(14) 0.0265(9) Uani 1 1 d . . .
N41 N 0.2659(2) 0.14948(19) 0.41011(15) 0.0283(10) Uani 1 1 d . . .
N42 N 0.2134(2) 0.10752(18) 0.41131(14) 0.0251(9) Uani 1 1 d . . .
N51 N 0.1299(2) 0.2705(2) 0.65929(16) 0.0402(12) Uani 1 1 d . . .
N52 N 0.1064(2) 0.3276(2) 0.65081(16) 0.0390(11) Uani 1 1 d . . .
N61 N 0.2171(2) 0.35100(18) 0.73114(15) 0.0291(10) Uani 1 1 d . . .
N62 N 0.1645(2) 0.38628(19) 0.71137(15) 0.0287(10) Uani 1 1 d . . .
N71 N 0.3434(2) 0.2509(2) 0.65839(13) 0.0369(9) Uani 1 1 d . . .
N72 N 0.3823(3) 0.1994(2) 0.65022(17) 0.0339(12) Uani 1 1 d . . .
N81 N 0.2805(2) 0.15910(18) 0.73077(14) 0.0293(10) Uani 1 1 d . . .
N82 N 0.3369(2) 0.13016(19) 0.71000(15) 0.0317(10) Uani 1 1 d . . .
O1 O 0.3733(2) 0.37000(16) 0.48547(12) 0.0325(9) Uani 1 1 d . . .
O2 O 0.12681(19) 0.13742(16) 0.49123(12) 0.0325(9) Uani 1 1 d . . .
O3 O 0.1840(2) 0.40189(16) 0.58050(12) 0.0377(9) Uani 1 1 d . . .
O4 O 0.3192(2) 0.10998(16) 0.57920(12) 0.0357(9) Uani 1 1 d . . .
B1A B 0.5723(5) 0.4392(5) 0.3649(4) 0.034(2) Uiso 0.50 1 d PD A 1
F11A F 0.5236(5) 0.4059(5) 0.3909(4) 0.0534(12) Uiso 0.50 1 d PD A 1
F12A F 0.5379(5) 0.4751(4) 0.3308(3) 0.0727(17) Uiso 0.50 1 d PD A 1
F13A F 0.6094(4) 0.4775(4) 0.3946(3) 0.0761(18) Uiso 0.50 1 d PD A 1
F14A F 0.6204(4) 0.3994(4) 0.3465(3) 0.089(3) Uiso 0.50 1 d PD A 1
B1B B 0.5574(5) 0.4527(5) 0.3740(4) 0.034(2) Uiso 0.50 1 d PD B 2
F11B F 0.5163(6) 0.4109(5) 0.3956(4) 0.0534(12) Uiso 0.50 1 d PD B 2
F12B F 0.5458(5) 0.4561(4) 0.3233(3) 0.0727(17) Uiso 0.50 1 d PD B 2
F13B F 0.6280(4) 0.4356(4) 0.3781(3) 0.0761(18) Uiso 0.50 1 d PD B 2
F14B F 0.5480(5) 0.5077(4) 0.3948(3) 0.095(3) Uiso 0.50 1 d PD B 2
B2A B 0.4974(6) 0.0165(5) 0.6374(4) 0.0287(17) Uiso 0.45 1 d PD C 3
F21A F 0.5087(5) 0.0757(3) 0.6199(3) 0.041(3) Uiso 0.45 1 d PD C 3
F22A F 0.4315(4) 0.0119(4) 0.6575(3) 0.040(2) Uiso 0.45 1 d PD C 3
F23A F 0.5477(5) 0.0025(4) 0.6710(3) 0.054(2) Uiso 0.45 1 d PD C 3
F24A F 0.5037(5) -0.0238(4) 0.5986(3) 0.066(3) Uiso 0.45 1 d PD C 3
B2B B 0.5001(7) 0.0183(6) 0.6426(5) 0.0287(17) Uiso 0.35 1 d PD D 4
F21B F 0.5161(6) 0.0793(4) 0.6336(4) 0.040(3) Uiso 0.35 1 d PD D 4
F22B F 0.4289(4) 0.0097(4) 0.6388(4) 0.038(3) Uiso 0.35 1 d PD D 4
F23B F 0.5229(6) 0.0043(4) 0.6884(4) 0.055(3) Uiso 0.35 1 d PD D 4
F24B F 0.5339(6) -0.0199(4) 0.6105(4) 0.055(3) Uiso 0.35 1 d PD D 4
B2C B 0.4971(9) -0.0023(8) 0.6379(7) 0.0287(17) Uiso 0.20 1 d PD E 5
F21C F 0.4853(12) 0.0457(8) 0.6064(7) 0.099(4) Uiso 0.20 1 d PD E 5
F22C F 0.4828(12) -0.0572(8) 0.6158(8) 0.099(4) Uiso 0.20 1 d PD E 5
F23C F 0.5671(8) -0.0012(10) 0.6479(9) 0.099(4) Uiso 0.20 1 d PD E 5
F24C F 0.4594(13) 0.0035(11) 0.6786(7) 0.099(4) Uiso 0.20 1 d PD E 5
N111 N 0.0055(4) 0.3010(4) 0.4899(3) 0.109(3) Uani 1 1 d . . .
C111 C 0.0002(4) 0.3513(4) 0.4922(3) 0.075(2) Uani 1 1 d . . .
C112 C -0.0085(6) 0.4182(5) 0.4951(3) 0.137(6) Uani 1 1 d . . .
H11A H -0.0445 0.4281 0.5193 0.206 Uiso 1 1 calc R . .
H11B H -0.0229 0.4341 0.4633 0.206 Uiso 1 1 calc R . .
H11C H 0.0360 0.4373 0.5046 0.206 Uiso 1 1 calc R . .

loop_
_atom_site_aniso_label
_atom_site_aniso_U_11
_atom_site_aniso_U_22
_atom_site_aniso_U_33
_atom_site_aniso_U_23
_atom_site_aniso_U_13
_atom_site_aniso_U_12
Ag1 0.0455(2) 0.0261(2) 0.0401(2) -0.0003(2) 0.00026(15) -0.0105(2)
Ag2 0.0653(3) 0.0386(2) 0.0395(2) 0.0071(3) 0.01451(19) 0.0240(3)
C1 0.036(3) 0.025(3) 0.025(3) -0.003(2) -0.009(2) -0.004(2)
C2 0.039(3) 0.025(3) 0.017(3) 0.002(2) -0.001(2) -0.007(2)
C3 0.052(4) 0.028(3) 0.022(3) -0.004(2) -0.008(3) 0.010(3)
C4 0.039(3) 0.040(3) 0.019(3) 0.000(2) 0.003(2) 0.017(2)
C11 0.034(3) 0.040(3) 0.027(3) 0.006(2) 0.004(2) -0.005(2)
C12 0.029(3) 0.065(4) 0.025(3) -0.003(3) 0.001(2) -0.011(3)
C13 0.024(2) 0.043(3) 0.032(3) -0.009(2) -0.003(2) 0.004(2)
C21 0.054(4) 0.024(3) 0.028(3) 0.001(2) -0.005(3) -0.001(2)
C22 0.060(4) 0.038(3) 0.028(3) 0.002(3) 0.001(3) 0.015(3)
C23 0.028(3) 0.060(4) 0.023(3) -0.002(3) -0.005(3) 0.004(3)
C31 0.034(3) 0.039(3) 0.032(3) -0.007(2) -0.002(2) -0.003(2)
C32 0.034(3) 0.059(4) 0.022(3) 0.002(3) -0.001(2) -0.001(3)
C33 0.029(3) 0.047(3) 0.025(3) 0.009(2) 0.001(2) 0.003(2)
C41 0.070(5) 0.020(3) 0.029(3) -0.006(2) -0.002(3) 0.011(3)
C42 0.073(5) 0.047(4) 0.020(3) 0.003(3) 0.004(3) 0.032(3)
C43 0.029(3) 0.054(4) 0.030(3) 0.006(3) 0.004(3) 0.012(3)
C51 0.034(4) 0.127(7) 0.045(4) -0.017(4) -0.005(3) -0.009(4)
C52 0.047(4) 0.139(9) 0.054(5) -0.016(5) 0.011(3) -0.035(5)
C53 0.101(6) 0.068(5) 0.027(3) -0.009(3) 0.022(4) -0.046(4)
C61 0.047(3) 0.040(3) 0.033(3) -0.005(3) 0.002(3) 0.018(3)
C62 0.051(4) 0.046(3) 0.023(3) -0.010(3) -0.001(3) 0.010(3)
C63 0.045(3) 0.032(3) 0.019(3) 0.004(2) -0.012(2) -0.001(3)
C71 0.042(4) 0.076(5) 0.025(4) 0.006(3) -0.002(3) 0.005(3)
C72 0.040(4) 0.069(5) 0.044(4) 0.007(3) -0.004(4) -0.026(3)
C73 0.061(5) 0.040(4) 0.030(4) -0.004(3) -0.006(4) -0.015(3)
C81 0.051(4) 0.036(3) 0.032(3) 0.001(3) -0.004(3) 0.015(3)
C82 0.046(3) 0.045(3) 0.034(3) 0.012(3) 0.000(3) 0.010(3)
C83 0.043(3) 0.034(3) 0.026(3) -0.006(2) 0.003(2) -0.007(3)
C91 0.049(4) 0.026(3) 0.016(3) 0.002(2) -0.010(3) -0.009(3)
C92 0.047(4) 0.024(3) 0.019(3) 0.001(2) 0.002(3) 0.002(2)
C93 0.046(4) 0.030(3) 0.016(3) -0.002(2) -0.001(3) 0.015(3)
C94 0.048(4) 0.029(3) 0.019(3) 0.001(2) 0.005(3) 0.003(3)
C95 0.041(4) 0.021(3) 0.017(3) 0.000(2) -0.008(3) -0.001(2)
C96 0.038(3) 0.030(3) 0.018(3) 0.004(2) -0.002(2) 0.007(2)
C97 0.055(4) 0.036(3) 0.024(3) -0.004(2) -0.007(3) -0.007(3)
C98 0.035(3) 0.031(3) 0.031(3) 0.002(2) -0.005(2) -0.002(3)
C99 0.045(3) 0.037(3) 0.027(3) 0.000(2) 0.005(2) -0.003(3)
C100 0.034(3) 0.029(3) 0.022(3) 0.000(2) -0.001(2) 0.005(2)
C101 0.076(4) 0.030(3) 0.019(3) -0.001(2) -0.001(3) 0.001(3)
C102 0.045(3) 0.030(3) 0.021(3) 0.000(2) -0.001(2) 0.001(2)
C103 0.061(4) 0.028(3) 0.019(3) -0.004(2) -0.004(3) 0.004(3)
C104 0.044(3) 0.032(3) 0.020(3) -0.005(2) 0.004(2) 0.001(2)
N11 0.029(2) 0.029(2) 0.026(2) -0.0024(19) -0.0045(19) -0.0050(18)
N12 0.034(2) 0.028(2) 0.020(2) -0.0011(18) -0.0022(19) -0.0012(18)
N21 0.029(2) 0.032(2) 0.025(2) 0.0013(18) -0.001(2) -0.005(2)
N22 0.032(3) 0.028(2) 0.019(2) -0.0014(17) -0.0043(19) 0.0052(19)
N31 0.031(2) 0.033(2) 0.031(3) 0.004(2) -0.001(2) -0.0028(19)
N32 0.032(2) 0.025(2) 0.022(2) -0.0011(17) 0.0003(19) -0.0035(18)
N41 0.031(2) 0.029(2) 0.025(2) 0.0038(18) 0.002(2) 0.002(2)
N42 0.033(3) 0.023(2) 0.020(2) -0.0021(17) 0.000(2) -0.0031(19)
N51 0.049(3) 0.048(3) 0.024(2) -0.001(2) 0.002(2) -0.023(2)
N52 0.035(3) 0.060(3) 0.022(2) -0.002(2) -0.006(2) 0.004(2)
N61 0.030(2) 0.027(2) 0.030(2) 0.0039(18) -0.0022(19) 0.0008(19)
N62 0.040(2) 0.023(2) 0.023(2) 0.0017(18) -0.0084(19) 0.0052(18)
N71 0.053(2) 0.029(2) 0.029(2) -0.007(3) 0.0046(18) -0.009(3)
N72 0.036(3) 0.042(3) 0.023(3) 0.002(2) 0.004(2) -0.005(2)
N81 0.037(2) 0.029(2) 0.022(2) -0.0006(18) 0.0057(19) 0.001(2)
N82 0.041(3) 0.030(2) 0.024(2) -0.0027(19) 0.000(2) 0.0065(19)
O1 0.050(2) 0.0289(19) 0.0192(18) -0.0013(14) -0.0043(16) -0.0097(17)
O2 0.044(2) 0.032(2) 0.0216(19) -0.0004(15) 0.0013(16) -0.0091(17)
O3 0.064(3) 0.031(2) 0.0191(19) -0.0005(16) 0.0020(18) 0.0152(18)
O4 0.051(2) 0.033(2) 0.0226(19) -0.0042(16) -0.0022(17) 0.0121(17)
N111 0.111(6) 0.068(5) 0.148(8) -0.002(5) -0.083(6) 0.003(4)
C111 0.098(7) 0.060(5) 0.067(6) -0.003(4) -0.016(5) -0.015(5)
C112 0.259(17) 0.059(6) 0.094(8) -0.005(5) 0.068(10) -0.012(7)

loop_
_atom_type_symbol
_atom_type_description
_atom_type_scat_dispersion_real
_atom_type_scat_dispersion_imag
_atom_type_scat_source
C C 0.0033 0.0016 'International Tables Vol C Tables 4.2.6.8 and 6.1.1.4'
H H 0.0000 0.0000 'International Tables Vol C Tables 4.2.6.8 and 6.1.1.4'
B B 0.0013 0.0007 'International Tables Vol C Tables 4.2.6.8 and 6.1.1.4'
N N 0.0061 0.0033 'International Tables Vol C Tables 4.2.6.8 and 6.1.1.4'
O O 0.0106 0.0060 'International Tables Vol C Tables 4.2.6.8 and 6.1.1.4'
F F 0.0171 0.0103 'International Tables Vol C Tables 4.2.6.8 and 6.1.1.4'
Ag Ag -0.8971 1.1015 'International Tables Vol C Tables 4.2.6.8 and 6.1.1.4'

loop_
_geom_angle_atom_site_label_1
_geom_angle_atom_site_label_2
_geom_angle_atom_site_label_3
_geom_angle
_geom_angle_site_symmetry_1
_geom_angle_site_symmetry_3
_geom_angle_publ_flag
N41 Ag1 N21 148.67(15) . . ?
N41 Ag1 N11 111.60(15) . . ?
N21 Ag1 N11 84.80(15) . . ?
N41 Ag1 N31 84.11(15) . . ?
N21 Ag1 N31 108.91(15) . . ?
N11 Ag1 N31 124.83(15) . . ?
N51 Ag2 N71 125.77(15) . . ?
N51 Ag2 N81 132.35(16) . . ?
N71 Ag2 N81 82.01(16) . . ?
N51 Ag2 N61 82.73(15) . . ?
N71 Ag2 N61 106.75(16) . . ?
N81 Ag2 N61 129.94(15) . . ?
N22 C1 N12 112.4(4) . . ?
N22 C1 C98 111.6(4) . . ?
N12 C1 C98 110.5(4) . . ?
N22 C1 H1 107.4 . . ?
N12 C1 H1 107.4 . . ?
C98 C1 H1 107.4 . . ?
N42 C2 N32 112.0(4) . . ?
N42 C2 C100 112.8(4) . . ?
N32 C2 C100 110.7(4) . . ?
N42 C2 H2 107.0 . . ?
N32 C2 H2 107.0 . . ?
C100 C2 H2 107.0 . . ?
N52 C3 N62 110.0(4) . . ?
N52 C3 C102 112.5(4) . . ?
N62 C3 C102 112.9(5) . . ?
N52 C3 H3 107.0 . . ?
N62 C3 H3 107.0 . . ?
C102 C3 H3 107.0 . . ?
N72 C4 N82 110.1(4) . . ?
N72 C4 C104 113.7(4) . . ?
N82 C4 C104 110.5(4) . . ?
N72 C4 H4 107.4 . . ?
N82 C4 H4 107.4 . . ?
C104 C4 H4 107.4 . . ?
N12 C11 C12 105.8(5) . . ?
N12 C11 H11 127.1 . . ?
C12 C11 H11 127.1 . . ?
C13 C12 C11 105.9(5) . . ?
C13 C12 H12 127.0 . . ?
C11 C12 H12 127.0 . . ?
N11 C13 C12 112.0(5) . . ?
N11 C13 H13 124.0 . . ?
C12 C13 H13 124.0 . . ?
C22 C21 N22 108.6(5) . . ?
C22 C21 H21 125.7 . . ?
N22 C21 H21 125.7 . . ?
C21 C22 C23 104.5(5) . . ?
C21 C22 H22 127.8 . . ?
C23 C22 H22 127.8 . . ?
N21 C23 C22 112.5(6) . . ?
N21 C23 H23 123.8 . . ?
C22 C23 H23 123.8 . . ?
N32 C31 C32 107.3(5) . . ?
N32 C31 H31 126.3 . . ?
C32 C31 H31 126.3 . . ?
C31 C32 C33 105.2(5) . . ?
C31 C32 H32 127.4 . . ?
C33 C32 H32 127.4 . . ?
N31 C33 C32 111.1(5) . . ?
N31 C33 H33 124.5 . . ?
C32 C33 H33 124.5 . . ?
C42 C41 N42 107.7(6) . . ?
C42 C41 H41 126.2 . . ?
N42 C41 H41 126.2 . . ?
C41 C42 C43 105.5(5) . . ?
C41 C42 H42 127.3 . . ?
C43 C42 H42 127.3 . . ?
N41 C43 C42 111.8(6) . . ?
N41 C43 H43 124.1 . . ?
C42 C43 H43 124.1 . . ?
C52 C51 N52 106.2(8) . . ?
C52 C51 H51 126.9 . . ?
N52 C51 H51 126.9 . . ?
C51 C52 C53 107.1(7) . . ?
C51 C52 H52 126.5 . . ?
C53 C52 H52 126.5 . . ?
N51 C53 C52 110.0(7) . . ?
N51 C53 H53 125.0 . . ?
C52 C53 H53 125.0 . . ?
N62 C61 C62 108.3(5) . . ?
N62 C61 H61 125.9 . . ?
C62 C61 H61 125.9 . . ?
C61 C62 C63 105.2(5) . . ?
C61 C62 H62 127.4 . . ?
C63 C62 H62 127.4 . . ?
N61 C63 C62 111.9(5) . . ?
N61 C63 H63 124.0 . . ?
C62 C63 H63 124.0 . . ?
C72 C71 N72 106.6(7) . . ?
C72 C71 H71 126.7 . . ?
N72 C71 H71 126.7 . . ?
C71 C72 C73 106.3(7) . . ?
C71 C72 H72 126.8 . . ?
C73 C72 H72 126.8 . . ?
N71 C73 C72 111.7(6) . . ?
N71 C73 H73 124.1 . . ?
C72 C73 H73 124.1 . . ?
N82 C81 C82 107.0(5) . . ?
N82 C81 H81 126.5 . . ?
C82 C81 H81 126.5 . . ?
C81 C82 C83 104.9(5) . . ?
C81 C82 H82 127.5 . . ?
C83 C82 H82 127.5 . . ?
N81 C83 C82 112.4(5) . . ?
N81 C83 H83 123.8 . . ?
C82 C83 H83 123.8 . . ?
C92 C91 C96 119.0(6) . . ?
C92 C91 C97 123.1(5) . . ?
C96 C91 C97 117.8(6) . . ?
C91 C92 C93 119.0(5) . . ?
C91 C92 C101 122.0(5) . . ?
C93 C92 C101 119.0(5) . . ?
C94 C93 C92 123.4(7) . . ?
C94 C93 H93 118.3 . . ?
C92 C93 H93 118.3 . . ?
C93 C94 C95 117.7(6) . . ?
C93 C94 C99 120.7(6) . . ?
C95 C94 C99 121.5(5) . . ?
C96 C95 C94 119.0(5) . . ?
C96 C95 C103 118.8(5) . . ?
C94 C95 C103 122.1(5) . . ?
C95 C96 C91 121.5(6) . . ?
C95 C96 H96 119.2 . . ?
C91 C96 H96 119.2 . . ?
O1 C97 C91 111.2(4) . . ?
O1 C97 H97A 109.4 . . ?
C91 C97 H97A 109.4 . . ?
O1 C97 H97B 109.4 . . ?
C91 C97 H97B 109.4 . . ?
H97A C97 H97B 108.0 . . ?
O1 C98 C1 106.0(4) . . ?
O1 C98 H98A 110.5 . . ?
C1 C98 H98A 110.5 . . ?
O1 C98 H98B 110.5 . . ?
C1 C98 H98B 110.5 . . ?
H98A C98 H98B 108.7 . . ?
O2 C99 C94 111.2(4) . . ?
O2 C99 H99A 109.4 . . ?
C94 C99 H99A 109.4 . . ?
O2 C99 H99B 109.4 . . ?
C94 C99 H99B 109.4 . . ?
H99A C99 H99B 108.0 . . ?
O2 C100 C2 105.8(4) . . ?
O2 C100 H10A 110.6 . . ?
C2 C100 H10A 110.6 . . ?
O2 C100 H10B 110.6 . . ?
C2 C100 H10B 110.6 . . ?
H10A C100 H10B 108.7 . . ?
O3 C101 C92 111.7(5) . . ?
O3 C101 H10C 109.3 . . ?
C92 C101 H10C 109.3 . . ?
O3 C101 H10D 109.3 . . ?
C92 C101 H10D 109.3 . . ?
H10C C101 H10D 107.9 . . ?
O3 C102 C3 105.1(4) . . ?
O3 C102 H10E 110.7 . . ?
C3 C102 H10E 110.7 . . ?
O3 C102 H10F 110.7 . . ?
C3 C102 H10F 110.7 . . ?
H10E C102 H10F 108.8 . . ?
O4 C103 C95 109.9(4) . . ?
O4 C103 H10G 109.7 . . ?
C95 C103 H10G 109.7 . . ?
O4 C103 H10H 109.7 . . ?
C95 C103 H10H 109.7 . . ?
H10G C103 H10H 108.2 . . ?
O4 C104 C4 106.1(4) . . ?
O4 C104 H10I 110.5 . . ?
C4 C104 H10I 110.5 . . ?
O4 C104 H10J 110.5 . . ?
C4 C104 H10J 110.5 . . ?
H10I C104 H10J 108.7 . . ?
C13 N11 N12 104.0(4) . . ?
C13 N11 Ag1 129.9(3) . . ?
N12 N11 Ag1 117.8(3) . . ?
C11 N12 N11 112.3(4) . . ?
C11 N12 C1 126.8(4) . . ?
N11 N12 C1 120.9(4) . . ?
C23 N21 N22 104.8(4) . . ?
C23 N21 Ag1 130.5(4) . . ?
N22 N21 Ag1 123.1(3) . . ?
C21 N22 N21 109.7(4) . . ?
C21 N22 C1 128.3(5) . . ?
N21 N22 C1 122.0(4) . . ?
C33 N31 N32 105.0(4) . . ?
C33 N31 Ag1 129.7(3) . . ?
N32 N31 Ag1 116.2(3) . . ?
N31 N32 C31 111.3(4) . . ?
N31 N32 C2 120.8(4) . . ?
C31 N32 C2 127.8(4) . . ?
C43 N41 N42 104.4(4) . . ?
C43 N41 Ag1 130.5(4) . . ?
N42 N41 Ag1 123.7(3) . . ?
N41 N42 C41 110.6(5) . . ?
N41 N42 C2 121.5(4) . . ?
C41 N42 C2 127.9(5) . . ?
N52 N51 C53 104.7(5) . . ?
N52 N51 Ag2 123.8(3) . . ?
C53 N51 Ag2 131.3(5) . . ?
N51 N52 C51 112.1(6) . . ?
N51 N52 C3 123.3(4) . . ?
C51 N52 C3 124.6(6) . . ?
C63 N61 N62 103.7(4) . . ?
C63 N61 Ag2 127.6(3) . . ?
N62 N61 Ag2 116.5(3) . . ?
C61 N62 N61 110.9(4) . . ?
C61 N62 C3 128.0(4) . . ?
N61 N62 C3 121.1(4) . . ?
C73 N71 N72 104.6(4) . . ?
C73 N71 Ag2 130.6(4) . . ?
N72 N71 Ag2 123.4(3) . . ?
N71 N72 C71 110.7(5) . . ?
N71 N72 C4 121.7(4) . . ?
C71 N72 C4 127.4(5) . . ?
C83 N81 N82 103.9(4) . . ?
C83 N81 Ag2 130.1(4) . . ?
N82 N81 Ag2 120.2(3) . . ?
C81 N82 N81 111.8(4) . . ?
C81 N82 C4 126.3(5) . . ?
N81 N82 C4 121.9(4) . . ?
C98 O1 C97 112.2(4) . . ?
C100 O2 C99 112.0(4) . . ?
C102 O3 C101 111.8(4) . . ?
C103 O4 C104 112.1(4) . . ?
F14A B1A F13A 104.9(8) . . ?
F14A B1A F11A 108.7(9) . . ?
F13A B1A F11A 110.9(9) . . ?
F14A B1A F12A 115.0(9) . . ?
F13A B1A F12A 108.2(8) . . ?
F11A B1A F12A 109.1(9) . . ?
F14B B1B F11B 109.5(9) . . ?
F14B B1B F13B 109.3(9) . . ?
F11B B1B F13B 110.4(9) . . ?
F14B B1B F12B 110.9(9) . . ?
F11B B1B F12B 112.4(9) . . ?
F13B B1B F12B 104.2(8) . . ?
F23A B2A F22A 110.8(9) . . ?
F23A B2A F24A 108.7(9) . . ?
F22A B2A F24A 110.1(9) . . ?
F23A B2A F21A 109.3(9) . . ?
F22A B2A F21A 110.4(9) . . ?
F24A B2A F21A 107.5(9) . . ?
F23B B2B F24B 108.1(10) . . ?
F23B B2B F22B 110.7(11) . . ?
F24B B2B F22B 109.5(10) . . ?
F23B B2B F21B 108.0(10) . . ?
F24B B2B F21B 110.9(10) . . ?
F22B B2B F21B 109.6(10) . . ?
F24C B2C F22C 110.3(13) . . ?
F24C B2C F23C 110.9(13) . . ?
F22C B2C F23C 107.6(12) . . ?
F24C B2C F21C 111.7(13) . . ?
F22C B2C F21C 110.2(13) . . ?
F23C B2C F21C 106.0(12) . . ?
N111 C111 C112 178.8(11) . . ?
C111 C112 H11A 109.5 . . ?
C111 C112 H11B 109.5 . . ?
H11A C112 H11B 109.5 . . ?
C111 C112 H11C 109.5 . . ?
H11A C112 H11C 109.5 . . ?
H11B C112 H11C 109.5 . . ?

loop_
_geom_bond_atom_site_label_1
_geom_bond_atom_site_label_2
_geom_bond_distance
_geom_bond_site_symmetry_2
_geom_bond_publ_flag
Ag1 N41 2.247(4) . ?
Ag1 N21 2.252(4) . ?
Ag1 N11 2.413(4) . ?
Ag1 N31 2.454(4) . ?
Ag2 N51 2.285(5) . ?
Ag2 N71 2.315(4) . ?
Ag2 N81 2.342(4) . ?
Ag2 N61 2.425(4) . ?
C1 N22 1.446(7) . ?
C1 N12 1.446(6) . ?
C1 C98 1.532(7) . ?
C1 H1 1.0000 . ?
C2 N42 1.431(7) . ?
C2 N32 1.457(6) . ?
C2 C100 1.511(7) . ?
C2 H2 1.0000 . ?
C3 N52 1.433(7) . ?
C3 N62 1.458(6) . ?
C3 C102 1.512(8) . ?
C3 H3 1.0000 . ?
C4 N72 1.440(7) . ?
C4 N82 1.469(6) . ?
C4 C104 1.524(7) . ?
C4 H4 1.0000 . ?
C11 N12 1.362(6) . ?
C11 C12 1.383(8) . ?
C11 H11 0.9500 . ?
C12 C13 1.382(8) . ?
C12 H12 0.9500 . ?
C13 N11 1.340(6) . ?
C13 H13 0.9500 . ?
C21 C22 1.340(8) . ?
C21 N22 1.360(7) . ?
C21 H21 0.9500 . ?
C22 C23 1.392(8) . ?
C22 H22 0.9500 . ?
C23 N21 1.312(7) . ?
C23 H23 0.9500 . ?
C31 N32 1.353(6) . ?
C31 C32 1.365(7) . ?
C31 H31 0.9500 . ?
C32 C33 1.392(8) . ?
C32 H32 0.9500 . ?
C33 N31 1.339(6) . ?
C33 H33 0.9500 . ?
C41 C42 1.338(9) . ?
C41 N42 1.355(7) . ?
C41 H41 0.9500 . ?
C42 C43 1.375(9) . ?
C42 H42 0.9500 . ?
C43 N41 1.327(7) . ?
C43 H43 0.9500 . ?
C51 C52 1.340(11) . ?
C51 N52 1.357(8) . ?
C51 H51 0.9500 . ?
C52 C53 1.376(11) . ?
C52 H52 0.9500 . ?
C53 N51 1.348(8) . ?
C53 H53 0.9500 . ?
C61 N62 1.337(6) . ?
C61 C62 1.340(8) . ?
C61 H61 0.9500 . ?
C62 C63 1.383(8) . ?
C62 H62 0.9500 . ?
C63 N61 1.327(6) . ?
C63 H63 0.9500 . ?
C71 C72 1.347(8) . ?
C71 N72 1.368(8) . ?
C71 H71 0.9500 . ?
C72 C73 1.372(10) . ?
C72 H72 0.9500 . ?
C73 N71 1.326(7) . ?
C73 H73 0.9500 . ?
C81 N82 1.342(7) . ?
C81 C82 1.362(8) . ?
C81 H81 0.9500 . ?
C82 C83 1.391(8) . ?
C82 H82 0.9500 . ?
C83 N81 1.316(6) . ?
C83 H83 0.9500 . ?
C91 C92 1.379(8) . ?
C91 C96 1.407(8) . ?
C91 C97 1.506(8) . ?
C92 C93 1.389(8) . ?
C92 C101 1.508(7) . ?
C93 C94 1.379(6) . ?
C93 H93 0.9500 . ?
C94 C95 1.417(8) . ?
C94 C99 1.507(8) . ?
C95 C96 1.393(8) . ?
C95 C103 1.521(7) . ?
C96 H96 0.9500 . ?
C97 O1 1.444(6) . ?
C97 H97A 0.9900 . ?
C97 H97B 0.9900 . ?
C98 O1 1.417(6) . ?
C98 H98A 0.9900 . ?
C98 H98B 0.9900 . ?
C99 O2 1.450(6) . ?
C99 H99A 0.9900 . ?
C99 H99B 0.9900 . ?
C100 O2 1.422(6) . ?
C100 H10A 0.9900 . ?
C100 H10B 0.9900 . ?
C101 O3 1.425(6) . ?
C101 H10C 0.9900 . ?
C101 H10D 0.9900 . ?
C102 O3 1.424(6) . ?
C102 H10E 0.9900 . ?
C102 H10F 0.9900 . ?
C103 O4 1.421(6) . ?
C103 H10G 0.9900 . ?
C103 H10H 0.9900 . ?
C104 O4 1.428(6) . ?
C104 H10I 0.9900 . ?
C104 H10J 0.9900 . ?
N11 N12 1.366(6) . ?
N21 N22 1.367(6) . ?
N31 N32 1.353(6) . ?
N41 N42 1.351(6) . ?
N51 N52 1.333(6) . ?
N61 N62 1.373(6) . ?
N71 N72 1.358(7) . ?
N81 N82 1.369(6) . ?
B1A F14A 1.356(10) . ?
B1A F13A 1.362(10) . ?
B1A F11A 1.374(10) . ?
B1A F12A 1.381(10) . ?
B1B F14B 1.330(10) . ?
B1B F11B 1.337(10) . ?
B1B F13B 1.401(11) . ?
B1B F12B 1.413(10) . ?
B2A F23A 1.367(11) . ?
B2A F22A 1.375(11) . ?
B2A F24A 1.382(11) . ?
B2A F21A 1.385(11) . ?
B2B F23B 1.366(12) . ?
B2B F24B 1.371(12) . ?
B2B F22B 1.374(12) . ?
B2B F21B 1.374(12) . ?
B2C F24C 1.337(13) . ?
B2C F22C 1.360(13) . ?
B2C F23C 1.364(13) . ?
B2C F21C 1.368(13) . ?
N111 C111 1.094(11) . ?
C111 C112 1.457(13) . ?
C112 H11A 0.9800 . ?
C112 H11B 0.9800 . ?
C112 H11C 0.9800 . ?

loop_
_geom_torsion_atom_site_label_1
_geom_torsion_atom_site_label_2
_geom_torsion_atom_site_label_3
_geom_torsion_atom_site_label_4
_geom_torsion
_geom_torsion_site_symmetry_1
_geom_torsion_site_symmetry_2
_geom_torsion_site_symmetry_3
_geom_torsion_site_symmetry_4
_geom_torsion_publ_flag
N12 C11 C12 C13 0.6(6) . . . . ?
C11 C12 C13 N11 -1.3(6) . . . . ?
N22 C21 C22 C23 0.0(7) . . . . ?
C21 C22 C23 N21 0.0(7) . . . . ?
N32 C31 C32 C33 1.0(6) . . . . ?
C31 C32 C33 N31 -0.8(6) . . . . ?
N42 C41 C42 C43 0.0(7) . . . . ?
C41 C42 C43 N41 -0.4(7) . . . . ?
N52 C51 C52 C53 0.3(8) . . . . ?
C51 C52 C53 N51 -0.6(8) . . . . ?
N62 C61 C62 C63 -0.1(7) . . . . ?
C61 C62 C63 N61 0.5(7) . . . . ?
N72 C71 C72 C73 -1.3(9) . . . . ?
C71 C72 C73 N71 1.4(9) . . . . ?
N82 C81 C82 C83 -0.5(7) . . . . ?
C81 C82 C83 N81 1.0(7) . . . . ?
C96 C91 C92 C93 -3.9(8) . . . . ?
C97 C91 C92 C93 172.9(5) . . . . ?
C96 C91 C92 C101 173.7(5) . . . . ?
C97 C91 C92 C101 -9.5(8) . . . . ?
C91 C92 C93 C94 4.6(10) . . . . ?
C101 C92 C93 C94 -173.1(6) . . . . ?
C92 C93 C94 C95 -0.1(11) . . . . ?
C92 C93 C94 C99 -177.7(5) . . . . ?
C93 C94 C95 C96 -4.8(9) . . . . ?
C99 C94 C95 C96 172.7(5) . . . . ?
C93 C94 C95 C103 172.5(5) . . . . ?
C99 C94 C95 C103 -9.9(8) . . . . ?
C94 C95 C96 C91 5.5(8) . . . . ?
C103 C95 C96 C91 -171.9(5) . . . . ?
C92 C91 C96 C95 -1.1(9) . . . . ?
C97 C91 C96 C95 -178.0(4) . . . . ?
C92 C91 C97 O1 -58.6(7) . . . . ?
C96 C91 C97 O1 118.2(6) . . . . ?
N22 C1 C98 O1 -59.9(5) . . . . ?
N12 C1 C98 O1 174.3(4) . . . . ?
C93 C94 C99 O2 122.4(7) . . . . ?
C95 C94 C99 O2 -55.1(7) . . . . ?
N42 C2 C100 O2 -62.8(5) . . . . ?
N32 C2 C100 O2 170.7(4) . . . . ?
C91 C92 C101 O3 -132.3(6) . . . . ?
C93 C92 C101 O3 45.3(7) . . . . ?
N52 C3 C102 O3 73.3(5) . . . . ?
N62 C3 C102 O3 -161.5(4) . . . . ?
C96 C95 C103 O4 47.8(7) . . . . ?
C94 C95 C103 O4 -129.5(6) . . . . ?
N72 C4 C104 O4 76.1(5) . . . . ?
N82 C4 C104 O4 -159.5(4) . . . . ?
C12 C13 N11 N12 1.4(6) . . . . ?
C12 C13 N11 Ag1 148.0(4) . . . . ?
N41 Ag1 N11 C13 76.0(5) . . . . ?
N21 Ag1 N11 C13 -131.6(4) . . . . ?
N31 Ag1 N11 C13 -22.1(5) . . . . ?
N41 Ag1 N11 N12 -141.2(3) . . . . ?
N21 Ag1 N11 N12 11.2(3) . . . . ?
N31 Ag1 N11 N12 120.7(3) . . . . ?
C12 C11 N12 N11 0.3(6) . . . . ?
C12 C11 N12 C1 179.2(5) . . . . ?
C13 N11 N12 C11 -1.1(5) . . . . ?
Ag1 N11 N12 C11 -152.5(3) . . . . ?
C13 N11 N12 C1 -180.0(4) . . . . ?
Ag1 N11 N12 C1 28.6(5) . . . . ?
N22 C1 N12 C11 107.3(6) . . . . ?
C98 C1 N12 C11 -127.3(5) . . . . ?
N22 C1 N12 N11 -74.0(5) . . . . ?
C98 C1 N12 N11 51.4(6) . . . . ?
C22 C23 N21 N22 0.0(6) . . . . ?
C22 C23 N21 Ag1 -165.4(4) . . . . ?
N41 Ag1 N21 C23 -90.6(6) . . . . ?
N11 Ag1 N21 C23 145.2(5) . . . . ?
N31 Ag1 N21 C23 20.1(5) . . . . ?
N41 Ag1 N21 N22 106.4(4) . . . . ?
N11 Ag1 N21 N22 -17.8(4) . . . . ?
N31 Ag1 N21 N22 -142.9(3) . . . . ?
C22 C21 N22 N21 0.0(6) . . . . ?
C22 C21 N22 C1 -178.3(5) . . . . ?
C23 N21 N22 C21 0.0(5) . . . . ?
Ag1 N21 N22 C21 166.7(3) . . . . ?
C23 N21 N22 C1 178.4(5) . . . . ?
Ag1 N21 N22 C1 -14.9(6) . . . . ?
N12 C1 N22 C21 -116.0(5) . . . . ?
C98 C1 N22 C21 119.2(5) . . . . ?
N12 C1 N22 N21 66.0(6) . . . . ?
C98 C1 N22 N21 -58.8(6) . . . . ?
C32 C33 N31 N32 0.2(6) . . . . ?
C32 C33 N31 Ag1 145.0(4) . . . . ?
N41 Ag1 N31 C33 -129.3(5) . . . . ?
N21 Ag1 N31 C33 80.0(5) . . . . ?
N11 Ag1 N31 C33 -17.0(5) . . . . ?
N41 Ag1 N31 N32 12.3(3) . . . . ?
N21 Ag1 N31 N32 -138.4(3) . . . . ?
N11 Ag1 N31 N32 124.6(3) . . . . ?
C33 N31 N32 C31 0.4(5) . . . . ?
Ag1 N31 N32 C31 -149.9(3) . . . . ?
C33 N31 N32 C2 179.2(4) . . . . ?
Ag1 N31 N32 C2 28.9(5) . . . . ?
C32 C31 N32 N31 -0.9(6) . . . . ?
C32 C31 N32 C2 -179.6(5) . . . . ?
N42 C2 N32 N31 -76.5(5) . . . . ?
C100 C2 N32 N31 50.3(6) . . . . ?
N42 C2 N32 C31 102.1(6) . . . . ?
C100 C2 N32 C31 -131.1(5) . . . . ?
C42 C43 N41 N42 0.6(6) . . . . ?
C42 C43 N41 Ag1 -165.8(4) . . . . ?
N21 Ag1 N41 C43 -99.2(6) . . . . ?
N11 Ag1 N41 C43 18.4(5) . . . . ?
N31 Ag1 N41 C43 143.6(5) . . . . ?
N21 Ag1 N41 N42 96.7(5) . . . . ?
N11 Ag1 N41 N42 -145.7(3) . . . . ?
N31 Ag1 N41 N42 -20.5(4) . . . . ?
C43 N41 N42 C41 -0.6(5) . . . . ?
Ag1 N41 N42 C41 167.0(4) . . . . ?
C43 N41 N42 C2 179.7(5) . . . . ?
Ag1 N41 N42 C2 -12.7(6) . . . . ?
C42 C41 N42 N41 0.4(6) . . . . ?
C42 C41 N42 C2 -179.9(5) . . . . ?
N32 C2 N42 N41 66.7(6) . . . . ?
C100 C2 N42 N41 -59.0(6) . . . . ?
N32 C2 N42 C41 -112.9(5) . . . . ?
C100 C2 N42 C41 121.3(5) . . . . ?
C52 C53 N51 N52 0.6(6) . . . . ?
C52 C53 N51 Ag2 174.6(4) . . . . ?
N71 Ag2 N51 N52 -80.0(4) . . . . ?
N81 Ag2 N51 N52 164.8(3) . . . . ?
N61 Ag2 N51 N52 25.4(4) . . . . ?
N71 Ag2 N51 C53 107.0(5) . . . . ?
N81 Ag2 N51 C53 -8.1(6) . . . . ?
N61 Ag2 N51 C53 -147.5(5) . . . . ?
C53 N51 N52 C51 -0.4(6) . . . . ?
Ag2 N51 N52 C51 -174.9(4) . . . . ?
C53 N51 N52 C3 -179.8(5) . . . . ?
Ag2 N51 N52 C3 5.7(7) . . . . ?
C52 C51 N52 N51 0.0(7) . . . . ?
C52 C51 N52 C3 179.4(5) . . . . ?
N62 C3 N52 N51 -61.3(6) . . . . ?
C102 C3 N52 N51 65.5(6) . . . . ?
N62 C3 N52 C51 119.4(6) . . . . ?
C102 C3 N52 C51 -113.8(6) . . . . ?
C62 C63 N61 N62 -0.6(6) . . . . ?
C62 C63 N61 Ag2 -140.7(4) . . . . ?
N51 Ag2 N61 C63 124.1(5) . . . . ?
N71 Ag2 N61 C63 -110.7(5) . . . . ?
N81 Ag2 N61 C63 -17.1(5) . . . . ?
N51 Ag2 N61 N62 -11.8(3) . . . . ?
N71 Ag2 N61 N62 113.5(3) . . . . ?
N81 Ag2 N61 N62 -152.9(3) . . . . ?
C62 C61 N62 N61 -0.3(6) . . . . ?
C62 C61 N62 C3 178.4(5) . . . . ?
C63 N61 N62 C61 0.6(6) . . . . ?
Ag2 N61 N62 C61 145.9(4) . . . . ?
C63 N61 N62 C3 -178.2(5) . . . . ?
Ag2 N61 N62 C3 -32.9(6) . . . . ?
N52 C3 N62 C61 -100.6(6) . . . . ?
C102 C3 N62 C61 132.8(5) . . . . ?
N52 C3 N62 N61 77.9(6) . . . . ?
C102 C3 N62 N61 -48.7(6) . . . . ?
C72 C73 N71 N72 -0.9(6) . . . . ?
C72 C73 N71 Ag2 165.8(4) . . . . ?
N51 Ag2 N71 C73 84.0(5) . . . . ?
N81 Ag2 N71 C73 -138.5(5) . . . . ?
N61 Ag2 N71 C73 -9.1(5) . . . . ?
N51 Ag2 N71 N72 -111.5(4) . . . . ?
N81 Ag2 N71 N72 26.0(4) . . . . ?
N61 Ag2 N71 N72 155.4(4) . . . . ?
C73 N71 N72 C71 0.0(5) . . . . ?
Ag2 N71 N72 C71 -167.9(4) . . . . ?
C73 N71 N72 C4 176.6(6) . . . . ?
Ag2 N71 N72 C4 8.6(6) . . . . ?
C72 C71 N72 N71 0.8(8) . . . . ?
C72 C71 N72 C4 -175.5(6) . . . . ?
N82 C4 N72 N71 -62.6(6) . . . . ?
C104 C4 N72 N71 62.1(6) . . . . ?
N82 C4 N72 C71 113.3(6) . . . . ?
C104 C4 N72 C71 -122.0(6) . . . . ?
C82 C83 N81 N82 -1.0(6) . . . . ?
C82 C83 N81 Ag2 -153.1(4) . . . . ?
N51 Ag2 N81 C83 -98.0(5) . . . . ?
N71 Ag2 N81 C83 129.9(5) . . . . ?
N61 Ag2 N81 C83 24.7(6) . . . . ?
N51 Ag2 N81 N82 113.7(4) . . . . ?
N71 Ag2 N81 N82 -18.4(4) . . . . ?
N61 Ag2 N81 N82 -123.6(3) . . . . ?
C82 C81 N82 N81 -0.1(6) . . . . ?
C82 C81 N82 C4 179.1(5) . . . . ?
C83 N81 N82 C81 0.7(6) . . . . ?
Ag2 N81 N82 C81 156.2(4) . . . . ?
C83 N81 N82 C4 -178.6(5) . . . . ?
Ag2 N81 N82 C4 -23.1(6) . . . . ?
N72 C4 N82 C81 -107.2(6) . . . . ?
C104 C4 N82 C81 126.3(5) . . . . ?
N72 C4 N82 N81 72.0(6) . . . . ?
C104 C4 N82 N81 -54.5(6) . . . . ?
C1 C98 O1 C97 163.3(4) . . . . ?
C91 C97 O1 C98 -74.5(6) . . . . ?
C2 C100 O2 C99 165.2(4) . . . . ?
C94 C99 O2 C100 -70.1(6) . . . . ?
C3 C102 O3 C101 -161.3(4) . . . . ?
C92 C101 O3 C102 68.4(6) . . . . ?
C95 C103 O4 C104 71.7(6) . . . . ?
C4 C104 O4 C103 -154.2(4) . . . . ?
